data_1565732
loop_
_publ_author_name
'Przybyla, Jack J.'
'Ezenyilimba, Frederick C.'
'LaDuca, Robert L.'

_publ_section_title
;
 Structural diversity in cobalt camphorate coordination polymers with
 flexible dipyridylamide ligands including looped layers and
 self-penetrated topologies
;
_journal_name_full 'Inorganica Chimica Acta'
_journal_page_first 119087
_journal_paper_doi 10.1016/j.ica.2019.119087
_journal_volume 498
_journal_year 2019
_chemical_formula_moiety 'C36 H46 Co2 N4 O10, 2(H2 O)'
_chemical_formula_sum 'C36 H50 Co2 N4 O12'
_chemical_formula_weight 848.66
_space_group_crystal_system monoclinic
_space_group_IT_number 14
_space_group_name_Hall '-P 2ybc'
_space_group_name_H-M_alt 'P 1 21/c 1'
_atom_sites_solution_hydrogens mixed
_atom_sites_solution_primary dual
_cell_angle_alpha 90
_cell_angle_beta 90.146(4)
_cell_angle_gamma 90
_cell_formula_units_Z 4
_cell_length_a 22.681(7)
_cell_length_b 12.340(4)
_cell_length_c 13.694(4)
_cell_measurement_reflns_used 8981
_cell_measurement_temperature 173(2)
_cell_measurement_theta_max 25.36
_cell_measurement_theta_min 2.40
_cell_volume 3833(2)
_computing_cell_refinement 'APEX2 (BRUKER, V2012.10-0, 2012)'
_computing_data_collection 'COSMO (BRUKER, V1.61, 2009)'
_computing_data_reduction 'SAINT v8.34A (Bruker, 2013)'
_computing_molecular_graphics
;
O. V. Dolomanov, L. J. Bourhis, R. J. Gildea, J. A. K. Howard and H. Puschmann,
OLEX2: a complete structure solution, refinement and analysis program.
J. Appl. Cryst. (2009). 42, 339-341.
;
_computing_publication_material
;
O. V. Dolomanov, L. J. Bourhis, R. J. Gildea, J. A. K. Howard and H. Puschmann,
OLEX2: a complete structure solution, refinement and analysis program.
J. Appl. Cryst. (2009). 42, 339-341.
;
_computing_structure_refinement 'SHELXL (Sheldrick, Acta Cryst. A64 2008, 112-122)'
_computing_structure_solution 'SHELXS (Sheldrick, Acta Cryst. A64 2008, 112-122)'
_diffrn_ambient_temperature 173.15
_diffrn_detector_area_resol_mean 8.4
_diffrn_measured_fraction_theta_full 1.000
_diffrn_measured_fraction_theta_max 0.998
_diffrn_measurement_device_type 'Bruker APEX-II CCD'
_diffrn_measurement_method \w
_diffrn_radiation_monochromator graphite
_diffrn_radiation_type MoK\a
_diffrn_radiation_wavelength 0.71073
_diffrn_reflns_av_R_equivalents 0.0556
_diffrn_reflns_av_unetI/netI 0.0521
_diffrn_reflns_Laue_measured_fraction_full 1.000
_diffrn_reflns_Laue_measured_fraction_max 0.998
_diffrn_reflns_limit_h_max 27
_diffrn_reflns_limit_h_min -27
_diffrn_reflns_limit_k_max 14
_diffrn_reflns_limit_k_min -14
_diffrn_reflns_limit_l_max 16
_diffrn_reflns_limit_l_min -16
_diffrn_reflns_number 30253
_diffrn_reflns_point_group_measured_fraction_full 1.000
_diffrn_reflns_point_group_measured_fraction_max 0.998
_diffrn_reflns_theta_full 25.242
_diffrn_reflns_theta_max 25.361
_diffrn_reflns_theta_min 1.796
_diffrn_source 'sealed tube'
_diffrn_standards_number 0
_exptl_absorpt_coefficient_mu 0.932
_exptl_absorpt_correction_T_max 0.7452
_exptl_absorpt_correction_T_min 0.6722
_exptl_absorpt_correction_type multi-scan
_exptl_absorpt_process_details
'SADABS-2014/5 (Bruker,2014/5) was used for absorption correction. wR2(int) was 0.0610 before and 0.0548 after correction. The Ratio of minimum to maximum transmission is 0.9020. The \l/2 correction factor is 0.00150.'
_exptl_crystal_colour pink
_exptl_crystal_density_diffrn 1.471
_exptl_crystal_description block
_exptl_crystal_F_000 1776
_exptl_crystal_size_max 0.316
_exptl_crystal_size_mid 0.198
_exptl_crystal_size_min 0.157
_refine_diff_density_max 0.815
_refine_diff_density_min -0.397
_refine_diff_density_rms 0.084
_refine_ls_extinction_coef .
_refine_ls_extinction_method none
_refine_ls_goodness_of_fit_ref 1.199
_refine_ls_hydrogen_treatment constr
_refine_ls_matrix_type full
_refine_ls_number_parameters 501
_refine_ls_number_reflns 7014
_refine_ls_number_restraints 0
_refine_ls_restrained_S_all 1.199
_refine_ls_R_factor_all 0.1089
_refine_ls_R_factor_gt 0.0812
_refine_ls_shift/su_max 0.001
_refine_ls_shift/su_mean 0.000
_refine_ls_structure_factor_coef Fsqd
_refine_ls_weighting_details 'w=1/[\s^2^(Fo^2^)+23.0643P] where P=(Fo^2^+2Fc^2^)/3'
_refine_ls_weighting_scheme calc
_refine_ls_wR_factor_gt 0.1649
_refine_ls_wR_factor_ref 0.1752
_reflns_Friedel_coverage 0.000
_reflns_Friedel_fraction_full .
_reflns_Friedel_fraction_max .
_reflns_number_gt 5077
_reflns_number_total 7014
_reflns_threshold_expression 'I > 2\s(I)'
_cod_data_source_file 1.cif
_cod_data_source_block p21c
_cod_depositor_comments
;
The following automatic conversions were performed:

data item '_exptl_absorpt_correction_type' value 'Multi-scan' was
changed to 'multi-scan' in accordance with the built-in table derived
from the CIF Core dictionary named 'cif_core.dic' version 2.4.5 last
updated on 2014-11-21.

Automatic conversion script
Id: cif_fix_values 8738 2021-04-28 16:35:53Z antanas 
;
_cod_database_code 1565732
_shelx_space_group_comment
;
The symmetry employed for this shelxl refinement is uniquely defined
by the following loop, which should always be used as a source of
symmetry information in preference to the above space-group names.
They are only intended as comments.
;
_shelx_estimated_absorpt_t_max 0.867
_shelx_estimated_absorpt_t_min 0.757
_olex2_refinement_description
;
1. Fixed Uiso
 At 1.2 times of:
  All C(H) groups, All C(H,H) groups, All N(H,H) groups
 At 1.5 times of:
  All C(H,H,H) groups, All O(H,H) groups
2. Uiso/Uaniso restraints and constraints
Uanis(C25) = Uanis(C21) = Uanis(N3) = Uanis(C24) = Uanis(C20) = Uanis(C19) =
Uanis(C23) = Uanis(C22) = Uanis(C18) = Uanis(N2)
3. Others
 Fixed Sof: H2B(0.5) H2A(0.5) H3B(0.5) H3A(0.5) H2(0.5) H5(0.5) C10(0.5)
 H10A(0.5) H10B(0.5) H10C(0.5) C11(0.5) H11A(0.5) H11B(0.5) H11C(0.5) C18(0.5)
 H18A(0.5) H18B(0.5) C19(0.5) H19A(0.5) H19B(0.5) C20(0.5) H20A(0.5) H20B(0.5)
 C21(0.5) H21A(0.5) H21B(0.5) C22(0.5) H22A(0.5) H22B(0.5) C23(0.5) H23A(0.5)
 H23B(0.5) C24(0.5) H24A(0.5) H24B(0.5) C25(0.5) H25A(0.5) H25B(0.5) H33(0.5)
 H36(0.5) C41(0.5) H41A(0.5) H41B(0.5) H41C(0.5) C42(0.5) H42A(0.5) H42B(0.5)
 H42C(0.5)
4.a Free rotating group:
 O1W(H1WA,H1WB), O2W(H2WA,H2WB)
4.b Ternary CH refined with riding coordinates:
 C2(H2), C5(H5), C33(H33), C36(H36)
4.c Secondary CH2 refined with riding coordinates:
 C3(H3C,H3D), C4(H4A,H4B), C18(H18A,H18B), C19(H19A,H19B), C20(H20A,H20B),
 C21(H21A,H21B), C22(H22A,H22B), C23(H23A,H23B), C24(H24A,H24B), C25(H25A,H25B),
  C34(H34A,H34B), C35(H35A,H35B)
4.d Aromatic/amide H refined with riding coordinates:
 N2(H2B), N2(H2A), N3(H3B), N3(H3A), C12(H12), C13(H13), C15(H15), C16(H16),
 C27(H27), C28(H28), C30(H30), C31(H31)
4.e Idealised Me refined as rotating group:
 C7(H7A,H7B,H7C), C8(H8A,H8B,H8C), C10(H10A,H10B,H10C), C11(H11A,H11B,H11C),
 C38(H38A,H38B,H38C), C39(H39A,H39B,H39C), C41(H41A,H41B,H41C), C42(H42A,H42B,
 H42C)
;
_olex2_diffrn_ambient_temperature_device 'Oxford Cryosystems'
_olex2_submission_special_instructions 'No special instructions were received'

loop_
_space_group_symop_operation_xyz
'x, y, z'
'-x, y+1/2, -z+1/2'
'-x, -y, -z'
'x, -y-1/2, z-1/2'

loop_
_atom_site_label
_atom_site_type_symbol
_atom_site_fract_x
_atom_site_fract_y
_atom_site_fract_z
_atom_site_U_iso_or_equiv
_atom_site_adp_type
_atom_site_occupancy
_atom_site_site_symmetry_order
_atom_site_calc_flag
_atom_site_refinement_flags_posn
_atom_site_refinement_flags_adp
_atom_site_refinement_flags_occupancy
_atom_site_disorder_assembly
_atom_site_disorder_group
Co1 Co 0.56166(4) 1.47966(7) 0.48261(6) 0.0336(2) Uani 1 1 d . . . . .
Co2 Co 0.93826(4) 0.02076(7) 0.48163(6) 0.0342(2) Uani 1 1 d . . . . .
O1 O 0.9900(2) -0.1367(4) 0.4702(3) 0.0392(11) Uani 1 1 d . . . . .
O2 O 0.8973(2) -0.1170(4) 0.4294(3) 0.0428(11) Uani 1 1 d . . . . .
O3 O 0.9337(2) -0.4875(4) 0.1259(3) 0.0411(11) Uani 1 1 d . . . . .
O4 O 1.0283(2) -0.4453(3) 0.1513(3) 0.0396(11) Uani 1 1 d . . . . .
O5 O 0.5663(2) 1.5125(3) 0.6271(3) 0.0400(11) Uani 1 1 d . . . . .
O6 O 0.4714(2) 1.5545(3) 0.6511(3) 0.0382(11) Uani 1 1 d . . . . .
O7 O 0.5094(2) 1.8633(3) 0.9700(3) 0.0368(10) Uani 1 1 d . . . . .
O8 O 0.6026(2) 1.8816(4) 0.9309(3) 0.0426(11) Uani 1 1 d . . . . .
O9 O 0.7442(3) 1.0310(5) 0.4006(5) 0.0709(17) Uani 1 1 d . . . . .
O10 O 0.7567(3) 0.4709(5) 0.3981(5) 0.0697(17) Uani 1 1 d . . . . .
N1 N 0.8800(2) 0.1521(4) 0.4843(4) 0.0370(13) Uani 1 1 d . . . . .
N2 N 0.7720(3) 0.5071(5) 0.5576(5) 0.0541(9) Uani 1 1 d . . . . .
H2B H 0.7931 0.4879 0.6087 0.065 Uiso 0.5 1 calc R . P A 2
H2A H 0.7859 0.4869 0.6148 0.065 Uiso 0.5 1 calc R . P B 1
N3 N 0.7276(3) 0.9917(5) 0.5579(5) 0.0541(9) Uani 1 1 d . . . . .
H3B H 0.7062 1.0110 0.6084 0.065 Uiso 0.5 1 calc R . P C 2
H3A H 0.7134 1.0112 0.6149 0.065 Uiso 0.5 1 calc R . P D 1
N4 N 0.6204(2) 1.3489(4) 0.4857(4) 0.0377(13) Uani 1 1 d . . . . .
C1 C 0.9421(3) -0.1760(5) 0.4375(4) 0.0374(16) Uani 1 1 d . . . . .
C2 C 0.9406(3) -0.2943(5) 0.4097(5) 0.0413(17) Uani 1 1 d . . . . .
H2 H 0.9057 -0.3303 0.4403 0.050 Uiso 0.5 1 calc R . P E 2
C3 C 0.9996(4) -0.3551(6) 0.4411(6) 0.061(2) Uani 1 1 d . . . . .
H3C H 1.0305 -0.3019 0.4587 0.073 Uiso 1 1 calc R . . . .
H3D H 0.9922 -0.4024 0.4982 0.073 Uiso 1 1 calc R . . . .
C4 C 1.0192(4) -0.4233(7) 0.3530(5) 0.064(2) Uani 1 1 d . . . . .
H4A H 1.0311 -0.4970 0.3736 0.077 Uiso 1 1 calc R . . . .
H4B H 1.0526 -0.3885 0.3187 0.077 Uiso 1 1 calc R . . . .
C5 C 0.9613(4) -0.4274(5) 0.2842(5) 0.050(2) Uani 1 1 d . . . . .
H5 H 0.9321 -0.4801 0.3111 0.060 Uiso 0.5 1 calc R . P F 1
C6 C 0.9396(4) -0.3120(6) 0.2990(5) 0.054(2) Uani 1 1 d . . . . .
C7 C 0.9740(4) -0.2294(5) 0.2428(5) 0.050(2) Uani 1 1 d . . . . .
H7A H 0.9588 -0.1568 0.2575 0.075 Uiso 1 1 calc GR . . . .
H7B H 0.9699 -0.2436 0.1728 0.075 Uiso 1 1 calc GR . . . .
H7C H 1.0156 -0.2335 0.2615 0.075 Uiso 1 1 calc GR . . . .
C8 C 0.8732(4) -0.3078(9) 0.2654(8) 0.085(3) Uani 1 1 d . . . . .
H8A H 0.8581 -0.3818 0.2582 0.128 Uiso 1 1 calc GR . . . .
H8B H 0.8703 -0.2700 0.2026 0.128 Uiso 1 1 calc GR . . . .
H8C H 0.8499 -0.2691 0.3144 0.128 Uiso 1 1 calc GR . . . .
C9 C 0.9757(3) -0.4555(5) 0.1792(5) 0.0371(16) Uani 1 1 d . . . . .
C10 C 0.8965(11) -0.3479(15) 0.4670(12) 0.103(9) Uani 0.5 1 d . . P G 1
H10A H 0.8947 -0.3146 0.5319 0.155 Uiso 0.5 1 calc GR . P G 1
H10B H 0.9065 -0.4248 0.4736 0.155 Uiso 0.5 1 calc GR . P G 1
H10C H 0.8580 -0.3409 0.4348 0.155 Uiso 0.5 1 calc GR . P G 1
C11 C 0.9207(9) -0.5193(14) 0.3293(12) 0.072(5) Uani 0.5 1 d . . P H 2
H11A H 0.9412 -0.5890 0.3260 0.108 Uiso 0.5 1 calc GR . P H 2
H11B H 0.8838 -0.5237 0.2921 0.108 Uiso 0.5 1 calc GR . P H 2
H11C H 0.9119 -0.5018 0.3975 0.108 Uiso 0.5 1 calc GR . P H 2
C12 C 0.8596(3) 0.1940(6) 0.5675(5) 0.0463(18) Uani 1 1 d . . . . .
H12 H 0.8677 0.1573 0.6270 0.056 Uiso 1 1 calc R . . . .
C13 C 0.8272(3) 0.2891(6) 0.5702(5) 0.0486(19) Uani 1 1 d . . . . .
H13 H 0.8138 0.3166 0.6311 0.058 Uiso 1 1 calc R . . . .
C14 C 0.8141(3) 0.3440(5) 0.4854(5) 0.0402(16) Uani 1 1 d . . . . .
C15 C 0.8339(3) 0.2983(6) 0.3993(5) 0.0514(19) Uani 1 1 d . . . . .
H15 H 0.8251 0.3315 0.3384 0.062 Uiso 1 1 calc R . . . .
C16 C 0.8667(3) 0.2041(6) 0.4028(5) 0.0505(19) Uani 1 1 d . . . . .
H16 H 0.8805 0.1748 0.3430 0.061 Uiso 1 1 calc R . . . .
C17 C 0.7778(3) 0.4466(6) 0.4777(6) 0.0470(18) Uani 1 1 d . . . . .
C18 C 0.7357(9) 0.5978(16) 0.5689(15) 0.0541(9) Uani 0.5 1 d . . P I 2
H18A H 0.7180 0.5964 0.6349 0.065 Uiso 0.5 1 calc R . P I 2
H18B H 0.7033 0.5943 0.5205 0.065 Uiso 0.5 1 calc R . P I 2
C19 C 0.7673(7) 0.6984(12) 0.5563(14) 0.0541(9) Uani 0.5 1 d . . P I 2
H19A H 0.7892 0.6946 0.4939 0.065 Uiso 0.5 1 calc R . P I 2
H19B H 0.7968 0.7046 0.6094 0.065 Uiso 0.5 1 calc R . P I 2
C20 C 0.7305(7) 0.8005(12) 0.5556(14) 0.0541(9) Uani 0.5 1 d . . P I 2
H20A H 0.7098 0.8049 0.4920 0.065 Uiso 0.5 1 calc R . P I 2
H20B H 0.7000 0.7937 0.6069 0.065 Uiso 0.5 1 calc R . P I 2
C21 C 0.7620(9) 0.9020(15) 0.5712(15) 0.0541(9) Uani 0.5 1 d . . P I 2
H21A H 0.7780 0.9029 0.6385 0.065 Uiso 0.5 1 calc R . P I 2
H21B H 0.7957 0.9054 0.5256 0.065 Uiso 0.5 1 calc R . P I 2
C22 C 0.7388(9) 0.6158(16) 0.5424(15) 0.0541(9) Uani 0.5 1 d . . P I 1
H22A H 0.6957 0.6055 0.5497 0.065 Uiso 0.5 1 calc R . P I 1
H22B H 0.7468 0.6456 0.4767 0.065 Uiso 0.5 1 calc R . P I 1
C23 C 0.7635(7) 0.6942(12) 0.6245(13) 0.0541(9) Uani 0.5 1 d . . P I 1
H23A H 0.7569 0.6601 0.6890 0.065 Uiso 0.5 1 calc R . P I 1
H23B H 0.8066 0.7021 0.6156 0.065 Uiso 0.5 1 calc R . P I 1
C24 C 0.7364(7) 0.8040(12) 0.6251(13) 0.0541(9) Uani 0.5 1 d . . P I 1
H24A H 0.7434 0.8378 0.6897 0.065 Uiso 0.5 1 calc R . P I 1
H24B H 0.6932 0.7965 0.6164 0.065 Uiso 0.5 1 calc R . P I 1
C25 C 0.7610(9) 0.8815(15) 0.5433(15) 0.0541(9) Uani 0.5 1 d . . P I 1
H25A H 0.8041 0.8916 0.5509 0.065 Uiso 0.5 1 calc R . P I 1
H25B H 0.7530 0.8514 0.4776 0.065 Uiso 0.5 1 calc R . P I 1
C26 C 0.7221(3) 1.0540(6) 0.4787(6) 0.0467(18) Uani 1 1 d . . . . .
C27 C 0.6403(3) 1.3060(6) 0.5679(5) 0.0457(18) Uani 1 1 d . . . . .
H27 H 0.6321 1.3426 0.6274 0.055 Uiso 1 1 calc R . . . .
C28 C 0.6726(3) 1.2101(6) 0.5720(6) 0.0506(19) Uani 1 1 d . . . . .
H28 H 0.6851 1.1814 0.6330 0.061 Uiso 1 1 calc R . . . .
C29 C 0.6860(3) 1.1574(5) 0.4862(5) 0.0401(16) Uani 1 1 d . . . . .
C30 C 0.6675(3) 1.2037(6) 0.4003(6) 0.052(2) Uani 1 1 d . . . . .
H30 H 0.6771 1.1715 0.3394 0.063 Uiso 1 1 calc R . . . .
C31 C 0.6344(4) 1.2987(6) 0.4039(5) 0.053(2) Uani 1 1 d . . . . .
H31 H 0.6210 1.3290 0.3440 0.063 Uiso 1 1 calc R . . . .
C32 C 0.5237(3) 1.5444(5) 0.6793(5) 0.0367(16) Uani 1 1 d . . . . .
C33 C 0.5382(4) 1.5718(5) 0.7861(5) 0.0473(19) Uani 1 1 d . . . . .
H33 H 0.5667 1.5179 0.8133 0.057 Uiso 0.5 1 calc R . P J 1
C34 C 0.4805(4) 1.5773(7) 0.8528(5) 0.057(2) Uani 1 1 d . . . . .
H34A H 0.4478 1.6141 0.8181 0.068 Uiso 1 1 calc R . . . .
H34B H 0.4675 1.5038 0.8722 0.068 Uiso 1 1 calc R . . . .
C35 C 0.5001(4) 1.6422(6) 0.9408(6) 0.061(2) Uani 1 1 d . . . . .
H35A H 0.5076 1.5935 0.9970 0.073 Uiso 1 1 calc R . . . .
H35B H 0.4692 1.6950 0.9596 0.073 Uiso 1 1 calc R . . . .
C36 C 0.5590(3) 1.7038(5) 0.9109(5) 0.0412(17) Uani 1 1 d . . . . .
H36 H 0.5936 1.6681 0.9427 0.049 Uiso 0.5 1 calc R . P K 2
C37 C 0.5612(4) 1.6853(6) 0.8004(5) 0.050(2) Uani 1 1 d . . . . .
C38 C 0.5259(3) 1.7712(5) 0.7435(5) 0.0460(18) Uani 1 1 d . . . . .
H38A H 0.5251 1.7521 0.6740 0.069 Uiso 1 1 calc GR . . . .
H38B H 0.5445 1.8423 0.7517 0.069 Uiso 1 1 calc GR . . . .
H38C H 0.4854 1.7740 0.7685 0.069 Uiso 1 1 calc GR . . . .
C39 C 0.6276(4) 1.6877(8) 0.7672(7) 0.081(3) Uani 1 1 d . . . . .
H39A H 0.6522 1.6542 0.8177 0.122 Uiso 1 1 calc GR . . . .
H39B H 0.6400 1.7629 0.7573 0.122 Uiso 1 1 calc GR . . . .
H39C H 0.6318 1.6474 0.7059 0.122 Uiso 1 1 calc GR . . . .
C40 C 0.5574(3) 1.8239(5) 0.9389(4) 0.0349(15) Uani 1 1 d . . . . .
C41 C 0.6053(9) 1.6490(13) 0.9681(13) 0.074(6) Uani 0.5 1 d . . P L 1
H41A H 0.6027 1.6716 1.0366 0.111 Uiso 0.5 1 calc GR . P L 1
H41B H 0.6441 1.6685 0.9421 0.111 Uiso 0.5 1 calc GR . P L 1
H41C H 0.5999 1.5703 0.9638 0.111 Uiso 0.5 1 calc GR . P L 1
C42 C 0.5789(7) 1.4808(12) 0.8314(11) 0.054(4) Uani 0.5 1 d . . P M 2
H42A H 0.5582 1.4111 0.8293 0.081 Uiso 0.5 1 calc GR . P M 2
H42B H 0.5882 1.4992 0.8993 0.081 Uiso 0.5 1 calc GR . P M 2
H42C H 0.6154 1.4757 0.7936 0.081 Uiso 0.5 1 calc GR . P M 2
O1W O 0.8282(3) 1.0075(6) 0.2531(4) 0.0696(16) Uani 1 1 d . . . . .
H1WA H 0.8446 0.9758 0.3031 0.104 Uiso 1 1 d G . . . .
H1WB H 0.7972 1.0430 0.2723 0.104 Uiso 1 1 d G . . . .
O2W O 0.6713(3) 0.4952(5) 0.2534(4) 0.0664(16) Uani 1 1 d . . . . .
H2WA H 0.6992 0.5144 0.2937 0.100 Uiso 1 1 d G . . . .
H2WB H 0.6376 0.5190 0.2747 0.100 Uiso 1 1 d G . . . .

loop_
_atom_site_aniso_label
_atom_site_aniso_U_11
_atom_site_aniso_U_22
_atom_site_aniso_U_33
_atom_site_aniso_U_23
_atom_site_aniso_U_13
_atom_site_aniso_U_12
Co1 0.0427(5) 0.0260(5) 0.0322(5) 0.0023(4) 0.0001(4) 0.0028(4)
Co2 0.0430(5) 0.0271(5) 0.0326(5) -0.0038(4) 0.0025(4) 0.0016(4)
O1 0.049(3) 0.031(2) 0.037(3) -0.006(2) -0.001(2) 0.002(2)
O2 0.037(3) 0.039(3) 0.052(3) -0.010(2) 0.003(2) 0.001(2)
O3 0.054(3) 0.034(3) 0.035(3) 0.002(2) 0.012(2) 0.000(2)
O4 0.059(3) 0.030(2) 0.030(2) -0.0012(19) 0.005(2) -0.002(2)
O5 0.056(3) 0.029(2) 0.035(2) 0.000(2) -0.010(2) 0.004(2)
O6 0.053(3) 0.032(2) 0.030(2) 0.0000(19) -0.002(2) 0.004(2)
O7 0.047(3) 0.030(2) 0.033(2) -0.0011(19) 0.001(2) -0.002(2)
O8 0.038(3) 0.038(3) 0.052(3) -0.011(2) 0.001(2) -0.001(2)
O9 0.072(4) 0.059(4) 0.082(4) 0.007(3) 0.025(3) 0.028(3)
O10 0.067(4) 0.060(4) 0.082(4) -0.002(3) -0.022(3) 0.023(3)
N1 0.036(3) 0.032(3) 0.043(3) -0.004(3) 0.001(3) -0.002(2)
N2 0.0467(19) 0.0401(19) 0.075(3) -0.0001(19) 0.0009(19) 0.0141(15)
N3 0.0467(19) 0.0401(19) 0.075(3) -0.0001(19) 0.0009(19) 0.0141(15)
N4 0.040(3) 0.031(3) 0.043(3) 0.004(3) 0.000(3) 0.001(2)
C1 0.051(5) 0.034(4) 0.027(3) -0.005(3) 0.010(3) -0.004(3)
C2 0.063(5) 0.022(3) 0.039(4) -0.008(3) 0.016(3) -0.008(3)
C3 0.084(6) 0.042(5) 0.056(5) -0.006(4) -0.017(4) 0.007(4)
C4 0.081(6) 0.071(6) 0.040(4) -0.001(4) 0.000(4) 0.024(5)
C5 0.087(6) 0.026(4) 0.037(4) -0.001(3) 0.021(4) -0.007(4)
C6 0.094(7) 0.029(4) 0.039(4) -0.005(3) 0.006(4) -0.009(4)
C7 0.085(6) 0.030(4) 0.034(4) 0.003(3) 0.011(4) 0.004(4)
C8 0.065(6) 0.087(7) 0.103(8) -0.027(6) -0.036(6) 0.015(5)
C9 0.058(5) 0.020(3) 0.033(4) -0.001(3) 0.004(3) -0.008(3)
C10 0.20(2) 0.064(12) 0.044(10) -0.031(9) 0.068(13) -0.076(14)
C11 0.107(15) 0.058(11) 0.051(10) -0.010(8) 0.026(9) -0.014(11)
C12 0.054(5) 0.033(4) 0.052(5) -0.004(3) 0.011(4) 0.011(3)
C13 0.060(5) 0.039(4) 0.047(4) -0.007(3) 0.012(4) 0.000(4)
C14 0.031(4) 0.032(4) 0.057(5) -0.007(3) -0.001(3) -0.003(3)
C15 0.059(5) 0.049(5) 0.045(4) -0.003(4) -0.006(4) 0.018(4)
C16 0.058(5) 0.050(5) 0.043(4) -0.010(4) 0.002(4) 0.012(4)
C17 0.033(4) 0.039(4) 0.068(5) -0.006(4) 0.002(4) 0.003(3)
C18 0.0467(19) 0.0401(19) 0.075(3) -0.0001(19) 0.0009(19) 0.0141(15)
C19 0.0467(19) 0.0401(19) 0.075(3) -0.0001(19) 0.0009(19) 0.0141(15)
C20 0.0467(19) 0.0401(19) 0.075(3) -0.0001(19) 0.0009(19) 0.0141(15)
C21 0.0467(19) 0.0401(19) 0.075(3) -0.0001(19) 0.0009(19) 0.0141(15)
C22 0.0467(19) 0.0401(19) 0.075(3) -0.0001(19) 0.0009(19) 0.0141(15)
C23 0.0467(19) 0.0401(19) 0.075(3) -0.0001(19) 0.0009(19) 0.0141(15)
C24 0.0467(19) 0.0401(19) 0.075(3) -0.0001(19) 0.0009(19) 0.0141(15)
C25 0.0467(19) 0.0401(19) 0.075(3) -0.0001(19) 0.0009(19) 0.0141(15)
C26 0.035(4) 0.039(4) 0.066(5) 0.006(4) 0.001(4) 0.001(3)
C27 0.056(5) 0.040(4) 0.041(4) 0.001(3) -0.005(3) 0.010(4)
C28 0.056(5) 0.045(5) 0.051(5) 0.008(4) -0.009(4) 0.009(4)
C29 0.033(4) 0.028(4) 0.060(5) 0.006(3) 0.001(3) 0.003(3)
C30 0.054(5) 0.051(5) 0.052(5) 0.003(4) 0.011(4) 0.023(4)
C31 0.064(5) 0.055(5) 0.039(4) 0.010(4) 0.004(4) 0.013(4)
C32 0.059(5) 0.018(3) 0.032(4) -0.002(3) -0.001(3) 0.007(3)
C33 0.081(6) 0.025(4) 0.036(4) -0.005(3) -0.017(4) 0.005(4)
C34 0.066(5) 0.066(5) 0.039(4) 0.000(4) 0.005(4) -0.017(4)
C35 0.081(6) 0.042(5) 0.060(5) -0.008(4) 0.017(4) -0.007(4)
C36 0.061(5) 0.026(3) 0.036(4) -0.006(3) -0.012(3) 0.009(3)
C37 0.084(6) 0.024(4) 0.040(4) -0.004(3) -0.004(4) 0.004(4)
C38 0.069(5) 0.034(4) 0.035(4) 0.004(3) -0.011(3) -0.002(4)
C39 0.058(6) 0.089(7) 0.097(7) -0.025(6) 0.034(5) -0.017(5)
C40 0.045(4) 0.030(4) 0.029(3) -0.005(3) -0.008(3) 0.004(3)
C41 0.117(16) 0.039(9) 0.067(11) -0.012(8) -0.037(11) 0.031(10)
C42 0.081(12) 0.037(8) 0.044(8) 0.006(7) -0.021(8) 0.007(8)
O1W 0.078(5) 0.069(4) 0.061(4) -0.009(3) 0.001(3) 0.002(3)
O2W 0.066(4) 0.070(4) 0.063(4) 0.005(3) -0.001(3) -0.001(3)

loop_
_atom_type_symbol
_atom_type_description
_atom_type_scat_dispersion_real
_atom_type_scat_dispersion_imag
_atom_type_scat_source
C C 0.0033 0.0016 'International Tables Vol C Tables 4.2.6.8 and 6.1.1.4'
H H 0.0000 0.0000 'International Tables Vol C Tables 4.2.6.8 and 6.1.1.4'
Co Co 0.3494 0.9721 'International Tables Vol C Tables 4.2.6.8 and 6.1.1.4'
N N 0.0061 0.0033 'International Tables Vol C Tables 4.2.6.8 and 6.1.1.4'
O O 0.0106 0.0060 'International Tables Vol C Tables 4.2.6.8 and 6.1.1.4'

loop_
_geom_angle_atom_site_label_1
_geom_angle_atom_site_label_2
_geom_angle_atom_site_label_3
_geom_angle
_geom_angle_site_symmetry_1
_geom_angle_site_symmetry_3
O5 Co1 O7 85.92(16) . 4_595
O5 Co1 O7 83.21(17) . 2_646
O5 Co1 O8 98.41(19) . 4_595
O5 Co1 N4 96.0(2) . .
O6 Co1 O5 161.15(19) 3_686 .
O6 Co1 O7 85.26(17) 3_686 4_595
O6 Co1 O7 82.18(17) 3_686 2_646
O6 Co1 O8 91.61(18) 3_686 4_595
O6 Co1 N4 95.3(2) 3_686 .
O7 Co1 O7 101.02(14) 2_646 4_595
O8 Co1 O7 60.30(17) 4_595 4_595
O8 Co1 O7 160.88(17) 4_595 2_646
O8 Co1 N4 111.0(2) 4_595 .
N4 Co1 O7 87.68(19) . 2_646
N4 Co1 O7 171.27(19) . 4_595
O1 Co2 O1 100.90(15) 3_756 .
O2 Co2 O1 60.33(17) . .
O2 Co2 O1 160.75(17) . 3_756
O2 Co2 N1 111.1(2) . .
O3 Co2 O1 83.21(17) 4_556 3_756
O3 Co2 O1 85.51(17) 4_556 .
O3 Co2 O2 98.48(19) 4_556 .
O3 Co2 N1 96.1(2) 4_556 .
O4 Co2 O1 81.98(17) 2_755 3_756
O4 Co2 O1 85.39(17) 2_755 .
O4 Co2 O2 91.60(18) 2_755 .
O4 Co2 O3 160.8(2) 2_755 4_556
O4 Co2 N1 95.4(2) 2_755 .
N1 Co2 O1 171.43(19) . .
N1 Co2 O1 87.66(19) . 3_756
Co2 O1 Co2 79.10(15) 3_756 .
C1 O1 Co2 84.8(4) . .
C1 O1 Co2 163.3(4) . 3_756
C1 O2 Co2 94.7(4) . .
C9 O3 Co2 126.1(4) . 4
C9 O4 Co2 127.7(4) . 2_745
C32 O5 Co1 125.3(4) . .
C32 O6 Co1 127.4(4) . 3_686
Co1 O7 Co1 78.98(14) 2_656 4_596
C40 O7 Co1 84.5(4) . 4_596
C40 O7 Co1 163.0(4) . 2_656
C40 O8 Co1 94.2(4) . 4_596
C12 N1 Co2 122.3(5) . .
C16 N1 Co2 120.3(5) . .
C16 N1 C12 117.1(6) . .
C17 N2 H2B 116.6 . .
C17 N2 H2A 122.4 . .
C17 N2 C18 126.9(11) . .
C17 N2 C22 115.1(10) . .
C18 N2 H2B 116.6 . .
C22 N2 H2A 122.4 . .
C21 N3 H3B 115.5 . .
C25 N3 H3A 121.9 . .
C26 N3 H3B 115.5 . .
C26 N3 H3A 121.9 . .
C26 N3 C21 128.9(11) . .
C26 N3 C25 116.1(9) . .
C27 N4 Co1 122.8(5) . .
C31 N4 Co1 119.9(5) . .
C31 N4 C27 116.9(6) . .
O1 C1 Co2 64.9(3) . .
O1 C1 C2 118.5(6) . .
O2 C1 Co2 55.3(3) . .
O2 C1 O1 120.2(6) . .
O2 C1 C2 121.3(6) . .
C2 C1 Co2 176.6(5) . .
C1 C2 H2 110.0 . .
C1 C2 C3 111.7(6) . .
C1 C2 C6 112.8(5) . .
C3 C2 H2 110.0 . .
C6 C2 H2 110.0 . .
C6 C2 C3 102.1(6) . .
C10 C2 C1 108.9(9) . .
C10 C2 C3 102.8(12) . .
C10 C2 C6 117.9(9) . .
C2 C3 H3C 110.3 . .
C2 C3 H3D 110.3 . .
H3C C3 H3D 108.6 . .
C4 C3 C2 106.9(6) . .
C4 C3 H3C 110.3 . .
C4 C3 H3D 110.3 . .
C3 C4 H4A 111.0 . .
C3 C4 H4B 111.0 . .
C3 C4 C5 103.8(6) . .
H4A C4 H4B 109.0 . .
C5 C4 H4A 111.0 . .
C5 C4 H4B 111.0 . .
C4 C5 H5 110.2 . .
C6 C5 C4 99.0(6) . .
C6 C5 H5 110.2 . .
C6 C5 C11 115.4(9) . .
C9 C5 C4 112.6(6) . .
C9 C5 H5 110.2 . .
C9 C5 C6 114.4(6) . .
C9 C5 C11 109.4(8) . .
C11 C5 C4 105.5(9) . .
C2 C6 C8 107.2(7) . .
C5 C6 C2 105.2(6) . .
C5 C6 C8 107.5(7) . .
C7 C6 C2 113.9(6) . .
C7 C6 C5 113.6(6) . .
C7 C6 C8 109.0(7) . .
C6 C7 H7A 109.5 . .
C6 C7 H7B 109.5 . .
C6 C7 H7C 109.5 . .
H7A C7 H7B 109.5 . .
H7A C7 H7C 109.5 . .
H7B C7 H7C 109.5 . .
C6 C8 H8A 109.5 . .
C6 C8 H8B 109.5 . .
C6 C8 H8C 109.5 . .
H8A C8 H8B 109.5 . .
H8A C8 H8C 109.5 . .
H8B C8 H8C 109.5 . .
O3 C9 C5 117.2(6) . .
O4 C9 O3 124.7(6) . .
O4 C9 C5 118.1(6) . .
C2 C10 H10A 109.5 . .
C2 C10 H10B 109.5 . .
C2 C10 H10C 109.5 . .
H10A C10 H10B 109.5 . .
H10A C10 H10C 109.5 . .
H10B C10 H10C 109.5 . .
C5 C11 H11A 109.5 . .
C5 C11 H11B 109.5 . .
C5 C11 H11C 109.5 . .
H11A C11 H11B 109.5 . .
H11A C11 H11C 109.5 . .
H11B C11 H11C 109.5 . .
N1 C12 H12 118.8 . .
N1 C12 C13 122.4(7) . .
C13 C12 H12 118.8 . .
C12 C13 H13 119.8 . .
C14 C13 C12 120.5(7) . .
C14 C13 H13 119.8 . .
C13 C14 C15 116.7(7) . .
C13 C14 C17 125.9(7) . .
C15 C14 C17 117.3(7) . .
C14 C15 H15 120.3 . .
C16 C15 C14 119.3(7) . .
C16 C15 H15 120.3 . .
N1 C16 C15 124.0(7) . .
N1 C16 H16 118.0 . .
C15 C16 H16 118.0 . .
O10 C17 N2 123.6(7) . .
O10 C17 C14 118.5(7) . .
N2 C17 C14 117.9(7) . .
N2 C18 H18A 109.1 . .
N2 C18 H18B 109.1 . .
N2 C18 C19 112.5(15) . .
H18A C18 H18B 107.8 . .
C19 C18 H18A 109.1 . .
C19 C18 H18B 109.1 . .
C18 C19 H19A 108.2 . .
C18 C19 H19B 108.2 . .
C18 C19 C20 116.2(14) . .
H19A C19 H19B 107.4 . .
C20 C19 H19A 108.2 . .
C20 C19 H19B 108.2 . .
C19 C20 H20A 108.2 . .
C19 C20 H20B 108.2 . .
H20A C20 H20B 107.3 . .
C21 C20 C19 116.4(14) . .
C21 C20 H20A 108.2 . .
C21 C20 H20B 108.2 . .
N3 C21 C20 113.5(15) . .
N3 C21 H21A 108.9 . .
N3 C21 H21B 108.9 . .
C20 C21 H21A 108.9 . .
C20 C21 H21B 108.9 . .
H21A C21 H21B 107.7 . .
N2 C22 H22A 110.7 . .
N2 C22 H22B 110.7 . .
N2 C22 C23 105.3(13) . .
H22A C22 H22B 108.8 . .
C23 C22 H22A 110.7 . .
C23 C22 H22B 110.7 . .
C22 C23 H23A 108.6 . .
C22 C23 H23B 108.6 . .
H23A C23 H23B 107.6 . .
C24 C23 C22 114.5(14) . .
C24 C23 H23A 108.6 . .
C24 C23 H23B 108.6 . .
C23 C24 H24A 108.8 . .
C23 C24 H24B 108.8 . .
C23 C24 C25 113.6(14) . .
H24A C24 H24B 107.7 . .
C25 C24 H24A 108.8 . .
C25 C24 H24B 108.8 . .
N3 C25 C24 105.2(12) . .
N3 C25 H25A 110.7 . .
N3 C25 H25B 110.7 . .
C24 C25 H25A 110.7 . .
C24 C25 H25B 110.7 . .
H25A C25 H25B 108.8 . .
O9 C26 N3 122.8(7) . .
O9 C26 C29 118.6(7) . .
N3 C26 C29 118.5(7) . .
N4 C27 H27 118.2 . .
N4 C27 C28 123.5(7) . .
C28 C27 H27 118.2 . .
C27 C28 H28 120.5 . .
C29 C28 C27 118.9(7) . .
C29 C28 H28 120.5 . .
C28 C29 C26 125.1(7) . .
C30 C29 C26 117.1(7) . .
C30 C29 C28 117.8(7) . .
C29 C30 H30 120.5 . .
C29 C30 C31 119.0(7) . .
C31 C30 H30 120.5 . .
N4 C31 C30 123.7(7) . .
N4 C31 H31 118.1 . .
C30 C31 H31 118.1 . .
O5 C32 C33 116.4(6) . .
O6 C32 O5 125.4(6) . .
O6 C32 C33 118.2(6) . .
C32 C33 H33 110.2 . .
C32 C33 C34 112.3(6) . .
C32 C33 C42 109.9(7) . .
C34 C33 H33 110.2 . .
C37 C33 C32 113.7(6) . .
C37 C33 H33 110.2 . .
C37 C33 C34 99.8(6) . .
C37 C33 C42 114.0(8) . .
C42 C33 C34 106.5(8) . .
C33 C34 H34A 111.0 . .
C33 C34 H34B 111.0 . .
H34A C34 H34B 109.0 . .
C35 C34 C33 103.8(6) . .
C35 C34 H34A 111.0 . .
C35 C34 H34B 111.0 . .
C34 C35 H35A 110.3 . .
C34 C35 H35B 110.3 . .
C34 C35 C36 107.0(6) . .
H35A C35 H35B 108.6 . .
C36 C35 H35A 110.3 . .
C36 C35 H35B 110.3 . .
C35 C36 H36 109.7 . .
C37 C36 C35 102.3(6) . .
C37 C36 H36 109.7 . .
C40 C36 C35 112.2(6) . .
C40 C36 H36 109.7 . .
C40 C36 C37 113.1(5) . .
C41 C36 C35 104.0(10) . .
C41 C36 C37 115.5(9) . .
C41 C36 C40 109.2(8) . .
C33 C37 C36 104.7(6) . .
C33 C37 C38 113.1(6) . .
C33 C37 C39 108.1(7) . .
C36 C37 C38 112.3(6) . .
C36 C37 C39 108.5(7) . .
C38 C37 C39 109.8(7) . .
C37 C38 H38A 109.5 . .
C37 C38 H38B 109.5 . .
C37 C38 H38C 109.5 . .
H38A C38 H38B 109.5 . .
H38A C38 H38C 109.5 . .
H38B C38 H38C 109.5 . .
C37 C39 H39A 109.5 . .
C37 C39 H39B 109.5 . .
C37 C39 H39C 109.5 . .
H39A C39 H39B 109.5 . .
H39A C39 H39C 109.5 . .
H39B C39 H39C 109.5 . .
O7 C40 Co1 65.1(3) . 4_596
O7 C40 C36 118.4(6) . .
O8 C40 Co1 55.9(3) . 4_596
O8 C40 O7 121.0(6) . .
O8 C40 C36 120.6(6) . .
C36 C40 Co1 176.4(5) . 4_596
C36 C41 H41A 109.5 . .
C36 C41 H41B 109.5 . .
C36 C41 H41C 109.5 . .
H41A C41 H41B 109.5 . .
H41A C41 H41C 109.5 . .
H41B C41 H41C 109.5 . .
C33 C42 H42A 109.5 . .
C33 C42 H42B 109.5 . .
C33 C42 H42C 109.5 . .
H42A C42 H42B 109.5 . .
H42A C42 H42C 109.5 . .
H42B C42 H42C 109.5 . .
H1WA O1W H1WB 109.5 . .
H2WA O2W H2WB 109.5 . .

loop_
_geom_bond_atom_site_label_1
_geom_bond_atom_site_label_2
_geom_bond_distance
_geom_bond_site_symmetry_2
Co1 Co1 2.8827(19) 3_686
Co1 O5 2.022(4) .
Co1 O6 2.021(4) 3_686
Co1 O7 2.277(4) 4_595
Co1 O7 2.256(5) 2_646
Co1 O8 2.073(5) 4_595
Co1 N4 2.093(5) .
Co2 Co2 2.890(2) 3_756
Co2 O1 2.275(4) .
Co2 O1 2.263(5) 3_756
Co2 O2 2.065(5) .
Co2 O3 2.021(4) 4_556
Co2 O4 2.018(4) 2_755
Co2 N1 2.093(5) .
O1 Co2 2.263(5) 3_756
O1 C1 1.270(8) .
O2 C1 1.255(8) .
O3 Co2 2.021(4) 4
O3 C9 1.261(8) .
O4 Co2 2.018(4) 2_745
O4 C9 1.260(8) .
O5 C32 1.267(8) .
O6 Co1 2.021(4) 3_686
O6 C32 1.253(8) .
O7 Co1 2.277(4) 4_596
O7 Co1 2.256(5) 2_656
O7 C40 1.267(8) .
O8 Co1 2.073(5) 4_596
O8 C40 1.252(8) .
O9 C26 1.214(9) .
O10 C17 1.226(9) .
N1 C12 1.334(8) .
N1 C16 1.321(9) .
N2 H2B 0.8800 .
N2 H2A 0.8800 .
N2 C17 1.331(9) .
N2 C18 1.40(2) .
N2 C22 1.551(19) .
N3 H3B 0.8800 .
N3 H3A 0.8800 .
N3 C21 1.364(19) .
N3 C25 1.569(18) .
N3 C26 1.336(9) .
N4 C27 1.323(8) .
N4 C31 1.319(9) .
C1 C2 1.509(9) .
C2 H2 1.0000 .
C2 C3 1.592(11) .
C2 C6 1.532(9) .
C2 C10 1.434(17) .
C3 H3C 0.9900 .
C3 H3D 0.9900 .
C3 C4 1.538(10) .
C4 H4A 0.9900 .
C4 H4B 0.9900 .
C4 C5 1.614(11) .
C5 H5 1.0000 .
C5 C6 1.520(10) .
C5 C9 1.515(9) .
C5 C11 1.587(17) .
C6 C7 1.497(10) .
C6 C8 1.575(12) .
C7 H7A 0.9800 .
C7 H7B 0.9800 .
C7 H7C 0.9800 .
C8 H8A 0.9800 .
C8 H8B 0.9800 .
C8 H8C 0.9800 .
C10 H10A 0.9800 .
C10 H10B 0.9800 .
C10 H10C 0.9800 .
C11 H11A 0.9800 .
C11 H11B 0.9800 .
C11 H11C 0.9800 .
C12 H12 0.9500 .
C12 C13 1.386(10) .
C13 H13 0.9500 .
C13 C14 1.377(10) .
C14 C15 1.382(10) .
C14 C17 1.513(10) .
C15 H15 0.9500 .
C15 C16 1.381(10) .
C16 H16 0.9500 .
C18 H18A 0.9900 .
C18 H18B 0.9900 .
C18 C19 1.44(3) .
C19 H19A 0.9900 .
C19 H19B 0.9900 .
C19 C20 1.512(19) .
C20 H20A 0.9900 .
C20 H20B 0.9900 .
C20 C21 1.46(3) .
C21 H21A 0.9900 .
C21 H21B 0.9900 .
C22 H22A 0.9900 .
C22 H22B 0.9900 .
C22 C23 1.58(3) .
C23 H23A 0.9900 .
C23 H23B 0.9900 .
C23 C24 1.488(19) .
C24 H24A 0.9900 .
C24 H24B 0.9900 .
C24 C25 1.58(3) .
C25 H25A 0.9900 .
C25 H25B 0.9900 .
C26 C29 1.520(9) .
C27 H27 0.9500 .
C27 C28 1.392(10) .
C28 H28 0.9500 .
C28 C29 1.378(10) .
C29 C30 1.373(10) .
C30 H30 0.9500 .
C30 C31 1.393(10) .
C31 H31 0.9500 .
C32 C33 1.535(9) .
C33 H33 1.0000 .
C33 C34 1.599(11) .
C33 C37 1.508(10) .
C33 C42 1.579(15) .
C34 H34A 0.9900 .
C34 H34B 0.9900 .
C34 C35 1.513(10) .
C35 H35A 0.9900 .
C35 H35B 0.9900 .
C35 C36 1.591(11) .
C36 H36 1.0000 .
C36 C37 1.531(9) .
C36 C40 1.531(9) .
C36 C41 1.474(16) .
C37 C38 1.540(9) .
C37 C39 1.573(11) .
C38 H38A 0.9800 .
C38 H38B 0.9800 .
C38 H38C 0.9800 .
C39 H39A 0.9800 .
C39 H39B 0.9800 .
C39 H39C 0.9800 .
C40 Co1 2.499(6) 4_596
C41 H41A 0.9800 .
C41 H41B 0.9800 .
C41 H41C 0.9800 .
C42 H42A 0.9800 .
C42 H42B 0.9800 .
C42 H42C 0.9800 .
O1W H1WA 0.8698 .
O1W H1WB 0.8705 .
O2W H2WA 0.8699 .
O2W H2WB 0.8699 .

loop_
_geom_hbond_atom_site_label_D
_geom_hbond_atom_site_label_H
_geom_hbond_atom_site_label_A
_geom_hbond_distance_DH
_geom_hbond_distance_HA
_geom_hbond_distance_DA
_geom_hbond_angle_DHA
_geom_hbond_site_symmetry_A
N2 H2A O1W 0.88 2.12 2.969(9) 161.0 4_576
N3 H3A O2W 0.88 2.13 2.974(9) 161.5 4_576
O1W H1WB O9 0.87 2.14 2.796(8) 132.1 .
O2W H2WA O10 0.87 2.01 2.784(8) 148.1 .
